data_4078649
loop_
_publ_author_name
'Nifant&#x2019;ev, Ilya E.'
'Ivchenko, Pavel V.'
'Bagrov, Vladimir V.'
'Churakov, Andrei V.'
'Mercandelli, Pierluigi'

_publ_section_title
;
 5-Methoxy-Substituted Zirconium Bis-indenylansa-Complexes: Synthesis,
 Structure, and Catalytic Activity in the Polymerization and
 Copolymerization of Alkenes
;
_journal_issue 14
_journal_name_full Organometallics
_journal_page_first 4962
_journal_paper_doi 10.1021/om300160v
_journal_volume 31
_journal_year 2012
_chemical_formula_moiety 'C52 H66 Cl2 O2 Si Zr, 2(C H Cl3)'
_chemical_formula_sum 'C54 H68 Cl8 O2 Si Zr'
_chemical_formula_weight 1151.99
_chemical_name_systematic
; 
 ? 
;
_space_group_IT_number 15
_symmetry_cell_setting monoclinic
_symmetry_space_group_name_Hall '-C 2yc'
_symmetry_space_group_name_H-M 'C 1 2/c 1'
_atom_sites_solution_hydrogens geom
_atom_sites_solution_primary direct
_atom_sites_solution_secondary difmap
_audit_creation_method SHELXL-97
_cell_angle_alpha 90.00
_cell_angle_beta 113.9980(10)
_cell_angle_gamma 90.00
_cell_formula_units_Z 4
_cell_length_a 29.509(2)
_cell_length_b 9.5058(7)
_cell_length_c 22.7777(17)
_cell_measurement_reflns_used 6691
_cell_measurement_temperature 293(2)
_cell_measurement_theta_max 25.998
_cell_measurement_theta_min 2.772
_cell_volume 5837.0(7)
_computing_structure_refinement 'SHELXL-97 (Sheldrick, 1997)'
_computing_structure_solution 'SHELXS-97 (Sheldrick, 1990)'
_diffrn_ambient_temperature 293(2)
_diffrn_measured_fraction_theta_full 0.999
_diffrn_measured_fraction_theta_max 0.999
_diffrn_measurement_device_type 'Bruker SMART APEX II'
_diffrn_measurement_method \w
_diffrn_radiation_monochromator graphite
_diffrn_radiation_source 'fine-focus sealed tube'
_diffrn_radiation_type MoK\a
_diffrn_radiation_wavelength 0.71073
_diffrn_reflns_av_R_equivalents 0.0402
_diffrn_reflns_av_sigmaI/netI 0.0321
_diffrn_reflns_limit_h_max 35
_diffrn_reflns_limit_h_min -35
_diffrn_reflns_limit_k_max 11
_diffrn_reflns_limit_k_min -11
_diffrn_reflns_limit_l_max 27
_diffrn_reflns_limit_l_min -27
_diffrn_reflns_number 24062
_diffrn_reflns_theta_full 25.50
_diffrn_reflns_theta_max 25.50
_diffrn_reflns_theta_min 2.27
_diffrn_standards_decay_% 0
_diffrn_standards_interval_time 0
_diffrn_standards_number 0
_exptl_absorpt_coefficient_mu 0.612
_exptl_absorpt_correction_T_max 0.9413
_exptl_absorpt_correction_T_min 0.8874
_exptl_absorpt_correction_type multi-scan
_exptl_absorpt_process_details 'SADABS (Bruker, 2004)'
_exptl_crystal_colour yellow
_exptl_crystal_density_diffrn 1.311
_exptl_crystal_density_method 'not measured'
_exptl_crystal_description block
_exptl_crystal_F_000 2392
_exptl_crystal_size_max 0.20
_exptl_crystal_size_mid 0.10
_exptl_crystal_size_min 0.10
_refine_diff_density_max 1.250
_refine_diff_density_min -1.269
_refine_diff_density_rms 0.097
_refine_ls_extinction_method none
_refine_ls_goodness_of_fit_ref 1.084
_refine_ls_hydrogen_treatment constr
_refine_ls_matrix_type full
_refine_ls_number_parameters 294
_refine_ls_number_reflns 5425
_refine_ls_number_restraints 132
_refine_ls_restrained_S_all 1.231
_refine_ls_R_factor_all 0.0853
_refine_ls_R_factor_gt 0.0688
_refine_ls_shift/su_max 0.001
_refine_ls_shift/su_mean 0.000
_refine_ls_structure_factor_coef Fsqd
_refine_ls_weighting_details 'calc w=1/[\s^2^(Fo^2^)+(0.1117P)^2^+22.5425P] where P=(Fo^2^+2Fc^2^)/3'
_refine_ls_weighting_scheme calc
_refine_ls_wR_factor_gt 0.1881
_refine_ls_wR_factor_ref 0.2008
_reflns_number_gt 4403
_reflns_number_total 5425
_reflns_threshold_expression I>2\s(I)
_cod_data_source_file om300160v_si_002.cif
_cod_data_source_block a
_cod_original_cell_volume 5837.0(8)
_cod_original_sg_symbol_H-M 'C 2/c'
_cod_database_code 4078649

loop_
_symmetry_equiv_pos_as_xyz
'x, y, z'
'-x, y, -z+1/2'
'x+1/2, y+1/2, z'
'-x+1/2, y+1/2, -z+1/2'
'-x, -y, -z'
'x, -y, z-1/2'
'-x+1/2, -y+1/2, -z'
'x+1/2, -y+1/2, z-1/2'

loop_
_atom_site_label
_atom_site_type_symbol
_atom_site_fract_x
_atom_site_fract_y
_atom_site_fract_z
_atom_site_U_iso_or_equiv
_atom_site_adp_type
_atom_site_occupancy
_atom_site_symmetry_multiplicity
_atom_site_calc_flag
_atom_site_refinement_flags
_atom_site_disorder_assembly
_atom_site_disorder_group
Zr1 Zr 1.0000 0.29657(6) 0.2500 0.0302(2) Uani 1 2 d S . .
Cl1 Cl 0.94754(5) 0.46034(14) 0.27542(6) 0.0486(4) Uani 1 1 d . . .
Si1 Si 1.0000 -0.04774(19) 0.2500 0.0410(5) Uani 1 2 d S . .
O1 O 0.80271(14) 0.4263(5) 0.1421(2) 0.0585(11) Uani 1 1 d . . .
C1 C 0.96778(18) 0.0850(5) 0.1853(2) 0.0354(10) Uani 1 1 d . . .
C2 C 0.98858(18) 0.1676(5) 0.1495(2) 0.0370(11) Uani 1 1 d . . .
C3 C 0.95989(18) 0.2888(5) 0.1262(2) 0.0354(10) Uani 1 1 d . . .
H3 H 0.9669 0.3605 0.1033 0.043 Uiso 1 1 calc R . .
C4 C 0.91852(18) 0.2852(5) 0.1429(2) 0.0349(10) Uani 1 1 d . . .
C5 C 0.87698(18) 0.3757(5) 0.1284(2) 0.0395(11) Uani 1 1 d . . .
C6 C 0.84229(19) 0.3380(6) 0.1514(3) 0.0449(12) Uani 1 1 d . . .
C7 C 0.8436(2) 0.2056(6) 0.1829(3) 0.0477(13) Uani 1 1 d . B .
C8 C 0.88409(19) 0.1227(5) 0.1973(3) 0.0421(12) Uani 1 1 d . . .
H8 H 0.8863 0.0394 0.2198 0.050 Uiso 1 1 calc R . .
C9 C 0.92312(18) 0.1594(5) 0.1792(2) 0.0362(10) Uani 1 1 d . . .
C10 C 1.0333(2) 0.1337(6) 0.1352(3) 0.0496(13) Uani 1 1 d . . .
H10A H 1.0263 0.0526 0.1078 0.074 Uiso 1 1 calc R . .
H10B H 1.0613 0.1147 0.1747 0.074 Uiso 1 1 calc R . .
H10C H 1.0405 0.2124 0.1141 0.074 Uiso 1 1 calc R . .
C11 C 0.87253(18) 0.5069(6) 0.0914(2) 0.0407(11) Uani 1 1 d . . .
C12 C 0.9102(2) 0.6054(6) 0.1086(3) 0.0458(12) Uani 1 1 d . . .
H12 H 0.9399 0.5871 0.1435 0.055 Uiso 1 1 calc R . .
C13 C 0.9049(2) 0.7303(6) 0.0753(3) 0.0483(13) Uani 1 1 d . . .
H13 H 0.9309 0.7944 0.0886 0.058 Uiso 1 1 calc R . .
C14 C 0.8617(2) 0.7619(6) 0.0227(3) 0.0459(12) Uani 1 1 d . A .
C15 C 0.8245(2) 0.6621(7) 0.0044(3) 0.0563(15) Uani 1 1 d . . .
H15 H 0.7953 0.6795 -0.0314 0.068 Uiso 1 1 calc R . .
C16 C 0.8293(2) 0.5372(7) 0.0374(3) 0.0537(15) Uani 1 1 d . . .
H16 H 0.8034 0.4726 0.0235 0.064 Uiso 1 1 calc R . .
C17 C 0.8551(2) 0.9031(6) -0.0133(3) 0.0580(15) Uani 1 1 d D . .
C18 C 0.8175(4) 0.9884(13) 0.0020(6) 0.0888(19) Uiso 0.68 1 d PD A 3
H18A H 0.7867 0.9380 -0.0123 0.133 Uiso 0.68 1 calc PR A 3
H18B H 0.8122 1.0776 -0.0195 0.133 Uiso 0.68 1 calc PR A 3
H18C H 0.8299 1.0033 0.0476 0.133 Uiso 0.68 1 calc PR A 3
C19 C 0.8352(4) 0.8810(14) -0.0848(4) 0.0888(19) Uiso 0.68 1 d PD A 3
H19A H 0.8597 0.8334 -0.0953 0.133 Uiso 0.68 1 calc PR A 3
H19B H 0.8277 0.9705 -0.1062 0.133 Uiso 0.68 1 calc PR A 3
H19C H 0.8056 0.8251 -0.0986 0.133 Uiso 0.68 1 calc PR A 3
C20 C 0.9024(4) 0.9888(13) 0.0081(6) 0.0888(19) Uiso 0.68 1 d PD A 3
H20A H 0.9280 0.9336 0.0035 0.133 Uiso 0.68 1 calc PR A 3
H20B H 0.9126 1.0154 0.0523 0.133 Uiso 0.68 1 calc PR A 3
H20C H 0.8966 1.0718 -0.0180 0.133 Uiso 0.68 1 calc PR A 3
C27 C 0.8086(5) 0.903(3) -0.0755(7) 0.0888(19) Uiso 0.32 1 d PD A 4
H27A H 0.8080 0.8194 -0.0996 0.133 Uiso 0.32 1 calc PR A 4
H27B H 0.8087 0.9843 -0.1005 0.133 Uiso 0.32 1 calc PR A 4
H27C H 0.7799 0.9048 -0.0659 0.133 Uiso 0.32 1 calc PR A 4
C28 C 0.8533(8) 1.027(2) 0.0269(10) 0.0888(19) Uiso 0.32 1 d PD A 4
H28A H 0.8809 1.0220 0.0680 0.133 Uiso 0.32 1 calc PR A 4
H28B H 0.8229 1.0241 0.0328 0.133 Uiso 0.32 1 calc PR A 4
H28C H 0.8550 1.1123 0.0056 0.133 Uiso 0.32 1 calc PR A 4
C29 C 0.8995(6) 0.919(3) -0.0304(11) 0.0888(19) Uiso 0.32 1 d PD A 4
H29A H 0.9056 0.8310 -0.0469 0.133 Uiso 0.32 1 calc PR A 4
H29B H 0.9282 0.9443 0.0073 0.133 Uiso 0.32 1 calc PR A 4
H29C H 0.8928 0.9905 -0.0625 0.133 Uiso 0.32 1 calc PR A 4
C21 C 0.7991(3) 0.1550(6) 0.1965(3) 0.0697(18) Uiso 1 1 d D . .
C22 C 0.7558(4) 0.1235(13) 0.1309(5) 0.0771(18) Uiso 0.56 1 d PD B 5
H22A H 0.7663 0.0554 0.1079 0.116 Uiso 0.56 1 calc PR B 5
H22B H 0.7462 0.2086 0.1062 0.116 Uiso 0.56 1 calc PR B 5
H22C H 0.7281 0.0870 0.1379 0.116 Uiso 0.56 1 calc PR B 5
C23 C 0.8126(6) 0.0185(10) 0.2376(6) 0.0771(18) Uiso 0.56 1 d PD B 5
H23A H 0.8170 -0.0574 0.2126 0.116 Uiso 0.56 1 calc PR B 5
H23B H 0.7864 -0.0044 0.2507 0.116 Uiso 0.56 1 calc PR B 5
H23C H 0.8429 0.0330 0.2750 0.116 Uiso 0.56 1 calc PR B 5
C24 C 0.7820(5) 0.2652(13) 0.2335(5) 0.0771(18) Uiso 0.56 1 d PD B 5
H24A H 0.7652 0.3410 0.2051 0.116 Uiso 0.56 1 calc PR B 5
H24B H 0.8104 0.3012 0.2690 0.116 Uiso 0.56 1 calc PR B 5
H24C H 0.7598 0.2215 0.2493 0.116 Uiso 0.56 1 calc PR B 5
C31 C 0.8042(7) -0.0020(11) 0.2161(7) 0.0771(18) Uiso 0.44 1 d PD B 6
H31A H 0.8076 -0.0576 0.1829 0.116 Uiso 0.44 1 calc PR B 6
H31B H 0.7752 -0.0314 0.2220 0.116 Uiso 0.44 1 calc PR B 6
H31C H 0.8330 -0.0143 0.2555 0.116 Uiso 0.44 1 calc PR B 6
C32 C 0.7504(5) 0.1750(17) 0.1357(6) 0.0771(18) Uiso 0.44 1 d PD B 6
H32A H 0.7532 0.1286 0.0999 0.116 Uiso 0.44 1 calc PR B 6
H32B H 0.7445 0.2735 0.1266 0.116 Uiso 0.44 1 calc PR B 6
H32C H 0.7232 0.1352 0.1430 0.116 Uiso 0.44 1 calc PR B 6
C33 C 0.7970(7) 0.2457(16) 0.2518(6) 0.0771(18) Uiso 0.44 1 d PD B 6
H33A H 0.8255 0.2261 0.2907 0.116 Uiso 0.44 1 calc PR B 6
H33B H 0.7674 0.2238 0.2577 0.116 Uiso 0.44 1 calc PR B 6
H33C H 0.7968 0.3435 0.2412 0.116 Uiso 0.44 1 calc PR B 6
C25 C 0.8151(3) 0.5585(9) 0.1750(4) 0.080(2) Uani 1 1 d . . .
H25A H 0.7896 0.5849 0.1888 0.120 Uiso 1 1 calc R . .
H25B H 0.8179 0.6291 0.1465 0.120 Uiso 1 1 calc R . .
H25C H 0.8461 0.5501 0.2117 0.120 Uiso 1 1 calc R . .
C26 C 0.9575(3) -0.1642(6) 0.2692(3) 0.0616(16) Uani 1 1 d . . .
H26A H 0.9765 -0.2331 0.3002 0.092 Uiso 1 1 calc R . .
H26B H 0.9355 -0.2107 0.2307 0.092 Uiso 1 1 calc R . .
H26C H 0.9386 -0.1091 0.2865 0.092 Uiso 1 1 calc R . .
C30 C 0.92072(14) 0.6233(5) 0.4000(3) 0.093(3) Uani 1 1 d D . .
H30C H 0.9317 0.5969 0.3662 0.112 Uiso 0.13 1 calc PR C 7
H30B H 0.9242 0.5530 0.3719 0.112 Uiso 0.42 1 d PR C 2
H30A H 0.9333 0.5812 0.3714 0.112 Uiso 0.45 1 d PR C 1
Cl11 Cl 0.86882(19) 0.7148(7) 0.3516(4) 0.1132(9) Uiso 0.45 1 d PD D 1
Cl12 Cl 0.96768(19) 0.7391(6) 0.4490(3) 0.1132(9) Uiso 0.45 1 d PD D 1
Cl13 Cl 0.9110(2) 0.4875(6) 0.4430(3) 0.1132(9) Uiso 0.45 1 d PD D 1
Cl14 Cl 0.97845(17) 0.6923(7) 0.4423(3) 0.1132(9) Uiso 0.42 1 d PD D 2
Cl15 Cl 0.8967(2) 0.5366(7) 0.4491(3) 0.1132(9) Uiso 0.42 1 d PD D 2
Cl16 Cl 0.8777(2) 0.7469(8) 0.3523(4) 0.1132(9) Uiso 0.42 1 d PD D 2
Cl17 Cl 0.8897(6) 0.4778(14) 0.4121(10) 0.1132(9) Uiso 0.13 1 d PD D 7
Cl18 Cl 0.9737(5) 0.664(2) 0.4672(7) 0.1132(9) Uiso 0.13 1 d PD D 7
Cl19 Cl 0.8813(6) 0.7663(14) 0.3708(10) 0.1132(9) Uiso 0.13 1 d PD D 7

loop_
_atom_site_aniso_label
_atom_site_aniso_U_11
_atom_site_aniso_U_22
_atom_site_aniso_U_33
_atom_site_aniso_U_23
_atom_site_aniso_U_13
_atom_site_aniso_U_12
Zr1 0.0341(4) 0.0247(3) 0.0313(4) 0.000 0.0128(3) 0.000
Cl1 0.0525(8) 0.0443(7) 0.0444(7) -0.0066(5) 0.0150(6) 0.0149(6)
Si1 0.0493(12) 0.0243(9) 0.0500(12) 0.000 0.0207(9) 0.000
O1 0.040(2) 0.069(3) 0.064(3) 0.009(2) 0.0191(19) 0.0135(19)
C1 0.041(3) 0.028(2) 0.038(2) -0.0054(19) 0.017(2) -0.003(2)
C2 0.041(3) 0.037(3) 0.033(2) -0.0067(19) 0.015(2) -0.002(2)
C3 0.040(3) 0.035(3) 0.030(2) -0.0014(19) 0.013(2) -0.003(2)
C4 0.037(2) 0.035(3) 0.030(2) -0.0024(19) 0.0111(19) -0.004(2)
C5 0.033(2) 0.045(3) 0.034(2) -0.001(2) 0.007(2) -0.002(2)
C6 0.037(3) 0.050(3) 0.043(3) 0.001(2) 0.013(2) 0.003(2)
C7 0.043(3) 0.056(3) 0.044(3) 0.003(2) 0.018(2) -0.006(3)
C8 0.045(3) 0.037(3) 0.045(3) 0.001(2) 0.020(2) -0.008(2)
C9 0.037(2) 0.034(2) 0.033(2) -0.0042(19) 0.010(2) -0.003(2)
C10 0.054(3) 0.052(3) 0.052(3) -0.003(3) 0.031(3) 0.007(3)
C11 0.035(3) 0.044(3) 0.039(3) 0.003(2) 0.010(2) 0.004(2)
C12 0.039(3) 0.048(3) 0.041(3) 0.004(2) 0.006(2) 0.003(2)
C13 0.045(3) 0.044(3) 0.046(3) 0.004(2) 0.009(2) -0.003(2)
C14 0.047(3) 0.050(3) 0.038(3) 0.006(2) 0.015(2) 0.008(2)
C15 0.043(3) 0.063(4) 0.043(3) 0.012(3) -0.001(2) 0.007(3)
C16 0.042(3) 0.056(4) 0.049(3) 0.007(3) 0.005(2) -0.004(3)
C17 0.059(4) 0.056(4) 0.048(3) 0.015(3) 0.010(3) 0.008(3)
C25 0.074(5) 0.079(5) 0.092(5) -0.011(4) 0.037(4) 0.022(4)
C26 0.071(4) 0.035(3) 0.078(4) 0.006(3) 0.030(4) -0.010(3)
C30 0.125(7) 0.090(6) 0.089(6) -0.009(5) 0.068(6) 0.000(5)

loop_
_atom_type_symbol
_atom_type_description
_atom_type_scat_dispersion_real
_atom_type_scat_dispersion_imag
_atom_type_scat_source
C C 0.0033 0.0016 'International Tables Vol C Tables 4.2.6.8 and 6.1.1.4'
H H 0.0000 0.0000 'International Tables Vol C Tables 4.2.6.8 and 6.1.1.4'
O O 0.0106 0.0060 'International Tables Vol C Tables 4.2.6.8 and 6.1.1.4'
Si Si 0.0817 0.0704 'International Tables Vol C Tables 4.2.6.8 and 6.1.1.4'
Cl Cl 0.1484 0.1585 'International Tables Vol C Tables 4.2.6.8 and 6.1.1.4'
Zr Zr -2.9673 0.5597 'International Tables Vol C Tables 4.2.6.8 and 6.1.1.4'

loop_
_geom_angle_atom_site_label_1
_geom_angle_atom_site_label_2
_geom_angle_atom_site_label_3
_geom_angle
_geom_angle_site_symmetry_1
_geom_angle_site_symmetry_3
Cl1 Zr1 Cl1 100.15(8) 2_755 .
Cl1 Zr1 C1 122.83(12) 2_755 2_755
Cl1 Zr1 C1 120.90(12) . 2_755
Cl1 Zr1 C1 120.90(12) 2_755 .
Cl1 Zr1 C1 122.83(12) . .
C1 Zr1 C1 69.3(2) 2_755 .
Cl1 Zr1 C2 87.56(12) 2_755 .
Cl1 Zr1 C2 132.29(12) . .
C1 Zr1 C2 91.32(16) 2_755 .
C1 Zr1 C2 33.81(16) . .
Cl1 Zr1 C2 132.29(12) 2_755 2_755
Cl1 Zr1 C2 87.56(12) . 2_755
C1 Zr1 C2 33.81(16) 2_755 2_755
C1 Zr1 C2 91.32(16) . 2_755
C2 Zr1 C2 121.2(2) . 2_755
Cl1 Zr1 C9 89.38(12) 2_755 2_755
Cl1 Zr1 C9 131.97(12) . 2_755
C1 Zr1 C9 33.75(16) 2_755 2_755
C1 Zr1 C9 89.33(16) . 2_755
C2 Zr1 C9 94.75(16) . 2_755
C2 Zr1 C9 54.12(16) 2_755 2_755
Cl1 Zr1 C9 131.97(12) 2_755 .
Cl1 Zr1 C9 89.37(12) . .
C1 Zr1 C9 89.33(16) 2_755 .
C1 Zr1 C9 33.76(16) . .
C2 Zr1 C9 54.12(16) . .
C2 Zr1 C9 94.74(16) 2_755 .
C9 Zr1 C9 118.3(2) 2_755 .
Cl1 Zr1 C3 103.05(11) 2_755 2_755
Cl1 Zr1 C3 79.09(11) . 2_755
C1 Zr1 C3 54.86(16) 2_755 2_755
C1 Zr1 C3 121.92(16) . 2_755
C2 Zr1 C3 145.10(16) . 2_755
C2 Zr1 C3 31.99(16) 2_755 2_755
C9 Zr1 C3 52.95(15) 2_755 2_755
C9 Zr1 C3 124.97(16) . 2_755
Cl1 Zr1 C3 79.09(11) 2_755 .
Cl1 Zr1 C3 103.05(11) . .
C1 Zr1 C3 121.92(16) 2_755 .
C1 Zr1 C3 54.86(16) . .
C2 Zr1 C3 31.99(16) . .
C2 Zr1 C3 145.10(16) 2_755 .
C9 Zr1 C3 124.98(15) 2_755 .
C9 Zr1 C3 52.96(15) . .
C3 Zr1 C3 176.7(2) 2_755 .
Cl1 Zr1 C4 79.47(11) 2_755 2_755
Cl1 Zr1 C4 103.60(11) . 2_755
C1 Zr1 C4 54.90(15) 2_755 2_755
C1 Zr1 C4 120.52(16) . 2_755
C2 Zr1 C4 124.06(16) . 2_755
C2 Zr1 C4 53.12(16) 2_755 2_755
C9 Zr1 C4 31.93(15) 2_755 2_755
C9 Zr1 C4 143.79(15) . 2_755
C3 Zr1 C4 31.52(15) 2_755 2_755
C3 Zr1 C4 148.23(15) . 2_755
Cl1 Zr1 C4 103.60(11) 2_755 .
Cl1 Zr1 C4 79.47(11) . .
C1 Zr1 C4 120.52(16) 2_755 .
C1 Zr1 C4 54.90(15) . .
C2 Zr1 C4 53.12(16) . .
C2 Zr1 C4 124.06(16) 2_755 .
C9 Zr1 C4 143.79(15) 2_755 .
C9 Zr1 C4 31.93(15) . .
C3 Zr1 C4 148.22(15) 2_755 .
C3 Zr1 C4 31.52(15) . .
C4 Zr1 C4 175.3(2) 2_755 .
C26 Si1 C26 106.6(4) . 2_755
C26 Si1 C1 113.1(3) . 2_755
C26 Si1 C1 114.3(3) 2_755 2_755
C26 Si1 C1 114.3(3) . .
C26 Si1 C1 113.1(3) 2_755 .
C1 Si1 C1 95.6(3) 2_755 .
C6 O1 C25 115.6(5) . .
C2 C1 C9 105.0(4) . .
C2 C1 Si1 128.0(4) . .
C9 C1 Si1 123.6(4) . .
C2 C1 Zr1 75.0(3) . .
C9 C1 Zr1 76.8(3) . .
Si1 C1 Zr1 97.5(2) . .
C3 C2 C1 109.5(4) . .
C3 C2 C10 122.5(5) . .
C1 C2 C10 128.0(5) . .
C3 C2 Zr1 77.2(3) . .
C1 C2 Zr1 71.2(3) . .
C10 C2 Zr1 119.8(3) . .
C2 C3 C4 109.4(4) . .
C2 C3 Zr1 70.8(3) . .
C4 C3 Zr1 76.7(3) . .
C2 C3 H3 125.3 . .
C4 C3 H3 125.3 . .
Zr1 C3 H3 118.9 . .
C3 C4 C5 132.7(5) . .
C3 C4 C9 106.6(4) . .
C5 C4 C9 120.7(4) . .
C3 C4 Zr1 71.8(3) . .
C5 C4 Zr1 124.4(3) . .
C9 C4 Zr1 70.3(3) . .
C6 C5 C4 117.4(5) . .
C6 C5 C11 122.0(5) . .
C4 C5 C11 120.6(4) . .
C5 C6 O1 119.8(5) . .
C5 C6 C7 122.9(5) . .
O1 C6 C7 117.2(5) . .
C8 C7 C6 118.1(5) . .
C8 C7 C21 120.6(5) . .
C6 C7 C21 121.2(5) . .
C7 C8 C9 121.8(5) . .
C7 C8 H8 119.1 . .
C9 C8 H8 119.1 . .
C8 C9 C4 118.6(5) . .
C8 C9 C1 131.8(5) . .
C4 C9 C1 109.4(4) . .
C8 C9 Zr1 124.2(3) . .
C4 C9 Zr1 77.8(3) . .
C1 C9 Zr1 69.4(3) . .
C2 C10 H10A 109.5 . .
C2 C10 H10B 109.5 . .
H10A C10 H10B 109.5 . .
C2 C10 H10C 109.5 . .
H10A C10 H10C 109.5 . .
H10B C10 H10C 109.5 . .
C12 C11 C16 116.8(5) . .
C12 C11 C5 122.3(4) . .
C16 C11 C5 120.9(5) . .
C13 C12 C11 121.8(5) . .
C13 C12 H12 119.1 . .
C11 C12 H12 119.1 . .
C14 C13 C12 121.4(5) . .
C14 C13 H13 119.3 . .
C12 C13 H13 119.3 . .
C13 C14 C15 116.9(5) . .
C13 C14 C17 121.6(5) . .
C15 C14 C17 121.5(5) . .
C16 C15 C14 122.2(5) . .
C16 C15 H15 118.9 . .
C14 C15 H15 118.9 . .
C15 C16 C11 120.8(5) . .
C15 C16 H16 119.6 . .
C11 C16 H16 119.6 . .
C19 C17 C20 109.0(6) . .
C28 C17 C27 109.1(8) . .
C28 C17 C29 109.2(8) . .
C27 C17 C29 107.8(7) . .
C19 C17 C18 108.8(6) . .
C20 C17 C18 107.5(6) . .
C28 C17 C14 112.5(11) . .
C19 C17 C14 111.4(7) . .
C20 C17 C14 113.3(6) . .
C27 C17 C14 111.5(11) . .
C29 C17 C14 106.6(11) . .
C18 C17 C14 106.7(7) . .
C17 C18 H18A 109.5 . .
C17 C18 H18B 109.5 . .
C17 C18 H18C 109.5 . .
C17 C19 H19A 109.5 . .
C17 C19 H19B 109.5 . .
C17 C19 H19C 109.5 . .
C17 C20 H20A 109.5 . .
C17 C20 H20B 109.5 . .
C17 C20 H20C 109.5 . .
C17 C27 H27A 109.5 . .
C17 C27 H27B 109.5 . .
C17 C27 H27C 109.5 . .
C17 C28 H28A 109.5 . .
C17 C28 H28B 109.5 . .
C17 C28 H28C 109.5 . .
C17 C29 H29A 109.5 . .
C17 C29 H29B 109.5 . .
C17 C29 H29C 109.5 . .
C7 C21 C31 111.5(9) . .
C7 C21 C33 108.0(9) . .
C31 C21 C33 109.5(7) . .
C7 C21 C32 109.8(9) . .
C31 C21 C32 108.8(7) . .
C33 C21 C32 109.2(7) . .
C7 C21 C22 107.6(7) . .
C7 C21 C24 112.9(8) . .
C31 C21 C24 120.6(11) . .
C22 C21 C24 109.4(6) . .
C7 C21 C23 110.4(7) . .
C22 C21 C23 109.2(6) . .
C24 C21 C23 107.3(6) . .
C21 C22 H22A 109.5 . .
C21 C22 H22B 109.5 . .
C21 C22 H22C 109.5 . .
C21 C23 H23A 109.5 . .
C21 C23 H23B 109.5 . .
C21 C23 H23C 109.5 . .
C21 C24 H24A 109.5 . .
C21 C24 H24B 109.5 . .
C21 C24 H24C 109.5 . .
C21 C31 H31A 109.5 . .
C21 C31 H31B 109.5 . .
C21 C31 H31C 109.5 . .
C21 C32 H32A 109.5 . .
C21 C32 H32B 109.5 . .
C21 C32 H32C 109.5 . .
C21 C33 H33A 109.5 . .
C21 C33 H33B 109.5 . .
C21 C33 H33C 109.5 . .
O1 C25 H25A 109.5 . .
O1 C25 H25B 109.5 . .
H25A C25 H25B 109.5 . .
O1 C25 H25C 109.5 . .
H25A C25 H25C 109.5 . .
H25B C25 H25C 109.5 . .
Si1 C26 H26A 109.5 . .
Si1 C26 H26B 109.5 . .
H26A C26 H26B 109.5 . .
Si1 C26 H26C 109.5 . .
H26A C26 H26C 109.5 . .
H26B C26 H26C 109.5 . .
Cl14 C30 Cl13 109.1(4) . .
Cl13 C30 Cl11 115.9(3) . .
Cl14 C30 Cl19 105.9(8) . .
Cl18 C30 Cl19 112.7(4) . .
Cl18 C30 Cl17 112.5(4) . .
Cl19 C30 Cl17 111.6(4) . .
Cl14 C30 Cl16 113.4(3) . .
Cl17 C30 Cl16 109.7(7) . .
Cl14 C30 Cl15 112.9(4) . .
Cl19 C30 Cl15 103.3(9) . .
Cl16 C30 Cl15 109.4(3) . .
Cl13 C30 Cl12 112.2(3) . .
Cl11 C30 Cl12 110.8(3) . .
Cl15 C30 Cl12 107.8(5) . .
Cl18 C30 H30C 106.5 . .
Cl19 C30 H30C 106.5 . .
Cl17 C30 H30C 106.5 . .
Cl14 C30 H30B 106.8 . .
Cl16 C30 H30B 107.6 . .
Cl15 C30 H30B 106.3 . .
Cl12 C30 H30B 125.8 . .
Cl13 C30 H30A 106.0 . .
Cl11 C30 H30A 105.5 . .
Cl12 C30 H30A 105.5 . .

loop_
_geom_bond_atom_site_label_1
_geom_bond_atom_site_label_2
_geom_bond_distance
_geom_bond_site_symmetry_2
Zr1 Cl1 2.4257(13) 2_755
Zr1 Cl1 2.4258(13) .
Zr1 C1 2.446(5) 2_755
Zr1 C1 2.446(5) .
Zr1 C2 2.496(5) .
Zr1 C2 2.496(5) 2_755
Zr1 C9 2.544(5) 2_755
Zr1 C9 2.544(5) .
Zr1 C3 2.578(5) 2_755
Zr1 C3 2.578(5) .
Zr1 C4 2.641(5) 2_755
Zr1 C4 2.641(5) .
Si1 C26 1.852(6) .
Si1 C26 1.852(6) 2_755
Si1 C1 1.878(5) 2_755
Si1 C1 1.878(5) .
O1 C6 1.383(7) .
O1 C25 1.432(9) .
C1 C2 1.438(7) .
C1 C9 1.452(7) .
C2 C3 1.400(7) .
C2 C10 1.516(7) .
C3 C4 1.419(7) .
C3 H3 0.9300 .
C4 C5 1.422(7) .
C4 C9 1.429(7) .
C5 C6 1.373(7) .
C5 C11 1.481(7) .
C6 C7 1.442(8) .
C7 C8 1.354(8) .
C7 C21 1.545(9) .
C8 C9 1.416(7) .
C8 H8 0.9300 .
C10 H10A 0.9600 .
C10 H10B 0.9600 .
C10 H10C 0.9600 .
C11 C12 1.383(8) .
C11 C16 1.395(7) .
C12 C13 1.382(8) .
C12 H12 0.9300 .
C13 C14 1.380(7) .
C13 H13 0.9300 .
C14 C15 1.381(9) .
C14 C17 1.543(8) .
C15 C16 1.381(8) .
C15 H15 0.9300 .
C16 H16 0.9300 .
C17 C28 1.503(10) .
C17 C19 1.505(9) .
C17 C20 1.517(9) .
C17 C27 1.519(10) .
C17 C29 1.519(10) .
C17 C18 1.526(9) .
C18 H18A 0.9600 .
C18 H18B 0.9600 .
C18 H18C 0.9600 .
C19 H19A 0.9600 .
C19 H19B 0.9600 .
C19 H19C 0.9600 .
C20 H20A 0.9600 .
C20 H20B 0.9600 .
C20 H20C 0.9600 .
C27 H27A 0.9600 .
C27 H27B 0.9600 .
C27 H27C 0.9600 .
C28 H28A 0.9600 .
C28 H28B 0.9600 .
C28 H28C 0.9600 .
C29 H29A 0.9600 .
C29 H29B 0.9600 .
C29 H29C 0.9600 .
C21 C31 1.548(9) .
C21 C33 1.548(9) .
C21 C32 1.549(9) .
C21 C22 1.549(8) .
C21 C24 1.551(9) .
C21 C23 1.555(8) .
C22 H22A 0.9600 .
C22 H22B 0.9600 .
C22 H22C 0.9600 .
C23 H23A 0.9600 .
C23 H23B 0.9600 .
C23 H23C 0.9600 .
C24 H24A 0.9600 .
C24 H24B 0.9600 .
C24 H24C 0.9600 .
C31 H31A 0.9600 .
C31 H31B 0.9600 .
C31 H31C 0.9600 .
C32 H32A 0.9600 .
C32 H32B 0.9600 .
C32 H32C 0.9600 .
C33 H33A 0.9600 .
C33 H33B 0.9600 .
C33 H33C 0.9600 .
C25 H25A 0.9600 .
C25 H25B 0.9600 .
C25 H25C 0.9600 .
C26 H26A 0.9600 .
C26 H26B 0.9600 .
C26 H26C 0.9600 .
C30 Cl14 1.711(4) .
C30 Cl13 1.714(4) .
C30 Cl11 1.716(4) .
C30 Cl18 1.730(5) .
C30 Cl19 1.737(5) .
C30 Cl17 1.741(5) .
C30 Cl16 1.746(5) .
C30 Cl15 1.756(5) .
C30 Cl12 1.767(5) .
C30 H30C 0.9800 .
C30 H30B 0.9599 .
C30 H30A 0.9598 .
Cl17 H30B 1.7753 .

loop_
_geom_hbond_atom_site_label_D
_geom_hbond_atom_site_label_H
_geom_hbond_atom_site_label_A
_geom_hbond_distance_DH
_geom_hbond_distance_HA
_geom_hbond_distance_DA
_geom_hbond_angle_DHA
C30 H30A Cl1 0.96 2.65 3.592(8) 167.5
